data_1506077
loop_
_publ_author_name
'Bogdan, Niculina'
'Grosu, Ion'
'Beno\^it, Guillaume'
'Toupet, Lo\"ic'
'Ramondenc, Yvan'
'Condamine, Eric'
'Silaghi-Dumitrescu, Ioan'
'Pl\'e, G\'erard'

_publ_section_title
;
 Molecular rotors: design, synthesis, structural analysis, and silver
 complex of new [7.7]cyclophanes.
;
_journal_issue 12
_journal_name_full 'Organic letters'
_journal_page_first 2619
_journal_page_last 2622
_journal_paper_doi 10.1021/ol0610845
_journal_volume 8
_journal_year 2006
_chemical_formula_sum 'C13 H15 N O4'
_chemical_formula_weight 249.26
_chemical_name_systematic
;
 ?
;
_space_group_IT_number 11
_symmetry_cell_setting monoclinic
_symmetry_space_group_name_Hall '-P 2yb'
_symmetry_space_group_name_H-M 'P 1 21/m 1'
_atom_sites_solution_hydrogens geom
_atom_sites_solution_primary direct
_atom_sites_solution_secondary difmap
_audit_creation_method SHELXL-97
_cell_angle_alpha 90.00
_cell_angle_beta 96.3290(10)
_cell_angle_gamma 90.00
_cell_formula_units_Z 4
_cell_length_a 6.34170(10)
_cell_length_b 20.5313(3)
_cell_length_c 9.4744(2)
_cell_measurement_temperature 293(2)
_cell_volume 1226.08(4)
_computing_cell_refinement 'Bruker AXS, 2003'
_computing_data_collection 'Bruker AXS, 2003'
_computing_data_reduction 'Bruker AXS, 2003'
_computing_molecular_graphics 'PLATON_(Spek, 1998)'
_computing_publication_material 'SHELXL-97 (Sheldrick, 1997)'
_computing_structure_refinement 'SHELXL-97 (Sheldrick, 1997)'
_computing_structure_solution 'SIR-97_(Altomare & al., 1998)'
_diffrn_ambient_temperature 293(2)
_diffrn_detector_area_resol_mean 19.24
_diffrn_measured_fraction_theta_full 0.999
_diffrn_measured_fraction_theta_max 0.999
_diffrn_measurement_device_type 'X8-APEX II, Bruker AXS'
_diffrn_measurement_method 'Area detector scans (see text)'
_diffrn_radiation_monochromator graphite
_diffrn_radiation_source 'fine-focus sealed tube'
_diffrn_radiation_type MoK\a
_diffrn_radiation_wavelength 0.71069
_diffrn_reflns_av_R_equivalents 0.0346
_diffrn_reflns_av_sigmaI/netI 0.0212
_diffrn_reflns_limit_h_max 7
_diffrn_reflns_limit_h_min -8
_diffrn_reflns_limit_k_max 26
_diffrn_reflns_limit_k_min -26
_diffrn_reflns_limit_l_max 12
_diffrn_reflns_limit_l_min -12
_diffrn_reflns_number 20517
_diffrn_reflns_theta_full 26.98
_diffrn_reflns_theta_max 26.98
_diffrn_reflns_theta_min 1.98
_exptl_absorpt_coefficient_mu 0.101
_exptl_absorpt_correction_type none
_exptl_crystal_colour colourles
_exptl_crystal_density_diffrn 1.350
_exptl_crystal_density_method 'not measured'
_exptl_crystal_description prism
_exptl_crystal_F_000 528
_exptl_crystal_size_max 0.22
_exptl_crystal_size_mid 0.18
_exptl_crystal_size_min 0.12
_refine_diff_density_max 1.388
_refine_diff_density_min -0.230
_refine_diff_density_rms 0.074
_refine_ls_extinction_coef 0.003(3)
_refine_ls_extinction_expression Fc^*^=kFc[1+0.001xFc^2^\l^3^/sin(2\q)]^-1/4^
_refine_ls_extinction_method SHELXL
_refine_ls_goodness_of_fit_ref 1.100
_refine_ls_hydrogen_treatment constr
_refine_ls_matrix_type full
_refine_ls_number_parameters 170
_refine_ls_number_reflns 2743
_refine_ls_number_restraints 0
_refine_ls_restrained_S_all 1.100
_refine_ls_R_factor_all 0.0683
_refine_ls_R_factor_gt 0.0493
_refine_ls_shift/su_max 0.002
_refine_ls_shift/su_mean 0.000
_refine_ls_structure_factor_coef Fsqd
_refine_ls_weighting_details 'calc w=1/[\s^2^(Fo^2^)+(0.1136P)^2^+0.3739P] where P=(Fo^2^+2Fc^2^)/3'
_refine_ls_weighting_scheme calc
_refine_ls_wR_factor_gt 0.1584
_refine_ls_wR_factor_ref 0.1903
_reflns_number_gt 2110
_reflns_number_total 2743
_reflns_threshold_expression >2sigma(I)
_cod_data_source_file ol0610845si20060503_040915.cif
_cod_data_source_block nbg2ag_bis
_cod_depositor_comments
;
The following automatic conversions were performed:

'_symmetry_cell_setting' value 'Monoclinic' changed to 'monoclinic'
according to /home/saulius/struct/CIF-dictionaries/cif_core.dic
dictionary named 'cif_core.dic' version 2.4.1 from 2010-06-29.

Automatic conversion script
Id: cif_fix_values 1715 2011-07-08 13:25:40Z adriana 
;
_cod_original_sg_symbol_H-M P21/m
_cod_database_code 1506077

loop_
_symmetry_equiv_pos_as_xyz
'x, y, z'
'-x, y+1/2, -z'
'-x, -y, -z'
'x, -y-1/2, z'

loop_
_atom_site_label
_atom_site_type_symbol
_atom_site_fract_x
_atom_site_fract_y
_atom_site_fract_z
_atom_site_U_iso_or_equiv
_atom_site_adp_type
_atom_site_occupancy
_atom_site_symmetry_multiplicity
_atom_site_calc_flag
_atom_site_refinement_flags
O2 O -0.1740(3) 0.08042(8) 0.9715(2) 0.0607(5) Uani 1 1 d .
O3 O 0.1192(2) 0.13637(7) 0.93579(16) 0.0404(4) Uani 1 1 d .
O7 O 0.3592(2) 0.13608(6) 0.54091(15) 0.0339(4) Uani 1 1 d .
O15 O 0.0455(2) 0.07591(6) 0.50280(14) 0.0326(4) Uani 1 1 d .
N16 N 0.1347(3) 0.2500 0.4750(2) 0.0275(5) Uani 1 2 d S
N17 N -0.0773(4) 0.2500 0.9756(2) 0.0350(5) Uani 1 2 d S
C1 C -0.1732(3) 0.19455(10) 1.0065(2) 0.0366(5) Uani 1 1 d .
C2 C -0.0773(3) 0.13076(10) 0.9698(2) 0.0383(5) Uani 1 1 d .
C4 C 0.2247(4) 0.07691(10) 0.8964(2) 0.0409(5) Uani 1 1 d .
H4A H 0.1438 0.0394 0.9218 0.049 Uiso 1 1 calc R
H4B H 0.3644 0.0744 0.9492 0.049 Uiso 1 1 calc R
C5 C 0.2465(3) 0.07475(9) 0.7387(2) 0.0325(5) Uani 1 1 d .
C6 C 0.3533(3) 0.13678(9) 0.6907(2) 0.0348(5) Uani 1 1 d .
H6A H 0.2752 0.1747 0.7171 0.042 Uiso 1 1 calc R
H6B H 0.4966 0.1397 0.7380 0.042 Uiso 1 1 calc R
C8 C 0.1564(3) 0.13175(8) 0.4625(2) 0.0296(4) Uani 1 1 d .
C9 C 0.0255(3) 0.19401(8) 0.4753(2) 0.0278(4) Uani 1 1 d .
C10 C -0.1940(3) 0.19177(9) 0.4755(2) 0.0350(5) Uani 1 1 d .
H10 H -0.2647 0.1521 0.4749 0.042 Uiso 1 1 calc R
C11 C -0.3050(4) 0.2500 0.4766(3) 0.0378(7) Uani 1 2 d S
H11 H -0.4514 0.2500 0.4780 0.045 Uiso 1 2 calc SR
C12 C -0.4578(6) 0.2500 1.0990(5) 0.0647(11) Uani 1 2 d S
H12 H -0.5852 0.2500 1.1391 0.078 Uiso 1 2 calc SR
C13 C -0.3614(4) 0.19223(12) 1.0685(3) 0.0520(6) Uani 1 1 d .
H13 H -0.4213 0.1525 1.0892 0.062 Uiso 1 1 calc R
C14 C 0.0282(3) 0.07127(9) 0.6513(2) 0.0326(5) Uani 1 1 d .
H14A H -0.0399 0.0305 0.6709 0.039 Uiso 1 1 calc R
H14B H -0.0601 0.1065 0.6794 0.039 Uiso 1 1 calc R
C18 C 0.3788(4) 0.01427(11) 0.7123(3) 0.0464(6) Uani 1 1 d .
H18A H 0.3955 0.0112 0.6131 0.070 Uiso 1 1 calc R
H18B H 0.3078 -0.0240 0.7414 0.070 Uiso 1 1 calc R
H18C H 0.5157 0.0177 0.7661 0.070 Uiso 1 1 calc R
C19 C 0.1936(4) 0.12120(11) 0.3090(2) 0.0445(5) Uani 1 1 d .
H19A H 0.0597 0.1179 0.2515 0.067 Uiso 1 1 calc R
H19B H 0.2726 0.0817 0.3012 0.067 Uiso 1 1 calc R
H19C H 0.2723 0.1573 0.2771 0.067 Uiso 1 1 calc R

loop_
_atom_site_aniso_label
_atom_site_aniso_U_11
_atom_site_aniso_U_22
_atom_site_aniso_U_33
_atom_site_aniso_U_23
_atom_site_aniso_U_13
_atom_site_aniso_U_12
O2 0.0608(11) 0.0333(9) 0.0907(14) -0.0012(8) 0.0199(10) -0.0091(8)
O3 0.0495(9) 0.0296(7) 0.0440(8) -0.0026(6) 0.0140(7) 0.0004(6)
O7 0.0248(7) 0.0311(7) 0.0473(8) 0.0035(6) 0.0100(6) 0.0012(5)
O15 0.0371(7) 0.0226(7) 0.0389(8) -0.0028(5) 0.0073(6) -0.0058(5)
N16 0.0227(10) 0.0230(10) 0.0380(12) 0.000 0.0082(9) 0.000
N17 0.0407(13) 0.0317(12) 0.0334(12) 0.000 0.0071(10) 0.000
C1 0.0425(11) 0.0350(11) 0.0328(10) -0.0003(8) 0.0059(8) -0.0028(8)
C2 0.0472(12) 0.0317(11) 0.0364(11) 0.0017(8) 0.0066(9) -0.0045(8)
C4 0.0492(12) 0.0293(10) 0.0445(12) 0.0026(8) 0.0054(9) 0.0055(9)
C5 0.0349(10) 0.0224(9) 0.0408(11) 0.0008(7) 0.0060(8) 0.0026(7)
C6 0.0300(9) 0.0282(10) 0.0458(12) -0.0003(8) 0.0020(8) -0.0014(7)
C8 0.0270(9) 0.0221(9) 0.0407(11) -0.0003(7) 0.0087(8) -0.0016(7)
C9 0.0246(9) 0.0241(9) 0.0353(10) -0.0001(7) 0.0054(7) -0.0005(6)
C10 0.0262(9) 0.0298(10) 0.0495(12) 0.0001(8) 0.0057(8) -0.0047(7)
C11 0.0180(12) 0.0388(15) 0.0572(18) 0.000 0.0067(11) 0.000
C12 0.057(2) 0.053(2) 0.091(3) 0.000 0.043(2) 0.000
C13 0.0520(14) 0.0449(13) 0.0628(16) 0.0001(11) 0.0229(12) -0.0095(10)
C14 0.0339(10) 0.0236(9) 0.0416(11) 0.0015(8) 0.0102(8) -0.0051(7)
C18 0.0493(13) 0.0302(11) 0.0608(14) 0.0009(10) 0.0109(10) 0.0119(9)
C19 0.0562(13) 0.0363(11) 0.0438(12) -0.0010(9) 0.0177(10) 0.0048(10)

loop_
_atom_type_symbol
_atom_type_description
_atom_type_scat_dispersion_real
_atom_type_scat_dispersion_imag
_atom_type_scat_source
C C 0.0033 0.0016 'International Tables Vol C Tables 4.2.6.8 and 6.1.1.4'
H H 0.0000 0.0000 'International Tables Vol C Tables 4.2.6.8 and 6.1.1.4'
N N 0.0061 0.0033 'International Tables Vol C Tables 4.2.6.8 and 6.1.1.4'
O O 0.0106 0.0060 'International Tables Vol C Tables 4.2.6.8 and 6.1.1.4'

loop_
_geom_angle_atom_site_label_1
_geom_angle_atom_site_label_2
_geom_angle_atom_site_label_3
_geom_angle
_geom_angle_site_symmetry_1
_geom_angle_site_symmetry_3
C2 O3 C4 117.30(16) . .
C8 O7 C6 113.67(14) . .
C8 O15 C14 114.43(14) . .
C9 N16 C9 117.9(2) . 4_565
C1 N17 C1 116.6(2) . 4_565
N17 C1 C13 123.7(2) . .
N17 C1 C2 119.08(19) . .
C13 C1 C2 117.23(19) . .
O2 C2 O3 124.9(2) . .
O2 C2 C1 121.8(2) . .
O3 C2 C1 113.35(17) . .
O3 C4 C5 111.75(16) . .
O3 C4 H4A 109.3 . .
C5 C4 H4A 109.3 . .
O3 C4 H4B 109.3 . .
C5 C4 H4B 109.3 . .
H4A C4 H4B 107.9 . .
C4 C5 C6 111.02(16) . .
C4 C5 C14 111.00(16) . .
C6 C5 C14 106.27(15) . .
C4 C5 C18 107.14(16) . .
C6 C5 C18 110.88(17) . .
C14 C5 C18 110.58(16) . .
O7 C6 C5 110.35(15) . .
O7 C6 H6A 109.6 . .
C5 C6 H6A 109.6 . .
O7 C6 H6B 109.6 . .
C5 C6 H6B 109.6 . .
H6A C6 H6B 108.1 . .
O7 C8 O15 110.97(15) . .
O7 C8 C19 106.50(16) . .
O15 C8 C19 106.09(15) . .
O7 C8 C9 111.96(14) . .
O15 C8 C9 111.29(14) . .
C19 C8 C9 109.74(16) . .
N16 C9 C10 122.97(17) . .
N16 C9 C8 115.41(15) . .
C10 C9 C8 121.43(16) . .
C11 C10 C9 118.64(17) . .
C11 C10 H10 120.7 . .
C9 C10 H10 120.7 . .
C10 C11 C10 118.9(2) . 4_565
C10 C11 H11 120.5 . .
C10 C11 H11 120.5 4_565 .
C13 C12 C13 118.6(3) . 4_565
C13 C12 H12 120.7 . .
C13 C12 H12 120.7 4_565 .
C12 C13 C1 118.7(2) . .
C12 C13 H13 120.6 . .
C1 C13 H13 120.6 . .
O15 C14 C5 111.48(15) . .
O15 C14 H14A 109.3 . .
C5 C14 H14A 109.3 . .
O15 C14 H14B 109.3 . .
C5 C14 H14B 109.3 . .
H14A C14 H14B 108.0 . .
C5 C18 H18A 109.5 . .
C5 C18 H18B 109.5 . .
H18A C18 H18B 109.5 . .
C5 C18 H18C 109.5 . .
H18A C18 H18C 109.5 . .
H18B C18 H18C 109.5 . .
C8 C19 H19A 109.5 . .
C8 C19 H19B 109.5 . .
H19A C19 H19B 109.5 . .
C8 C19 H19C 109.5 . .
H19A C19 H19C 109.5 . .
H19B C19 H19C 109.5 . .

loop_
_geom_bond_atom_site_label_1
_geom_bond_atom_site_label_2
_geom_bond_distance
_geom_bond_site_symmetry_2
O2 C2 1.203(3) .
O3 C2 1.326(3) .
O3 C4 1.460(2) .
O7 C8 1.415(2) .
O7 C6 1.424(3) .
O15 C8 1.419(2) .
O15 C14 1.426(2) .
N16 C9 1.342(2) .
N16 C9 1.342(2) 4_565
N17 C1 1.338(2) .
N17 C1 1.338(2) 4_565
C1 C13 1.388(3) .
C1 C2 1.501(3) .
C4 C5 1.516(3) .
C4 H4A 0.9700 .
C4 H4B 0.9700 .
C5 C6 1.535(3) .
C5 C14 1.534(3) .
C5 C18 1.534(3) .
C6 H6A 0.9700 .
C6 H6B 0.9700 .
C8 C19 1.514(3) .
C8 C9 1.536(2) .
C9 C10 1.393(3) .
C10 C11 1.388(2) .
C10 H10 0.9300 .
C11 C10 1.388(2) 4_565
C11 H11 0.9300 .
C12 C13 1.380(3) .
C12 C13 1.380(3) 4_565
C12 H12 0.9300 .
C13 H13 0.9300 .
C14 H14A 0.9700 .
C14 H14B 0.9700 .
C18 H18A 0.9600 .
C18 H18B 0.9600 .
C18 H18C 0.9600 .
C19 H19A 0.9600 .
C19 H19B 0.9600 .
C19 H19C 0.9600 .

loop_
_geom_torsion_atom_site_label_1
_geom_torsion_atom_site_label_2
_geom_torsion_atom_site_label_3
_geom_torsion_atom_site_label_4
_geom_torsion
_geom_torsion_site_symmetry_1
_geom_torsion_site_symmetry_4
C1 N17 C1 C13 -0.6(4) 4_565 .
C1 N17 C1 C2 177.93(14) 4_565 .
C4 O3 C2 O2 0.5(3) . .
C4 O3 C2 C1 -179.10(17) . .
N17 C1 C2 O2 -166.6(2) . .
C13 C1 C2 O2 12.1(3) . .
N17 C1 C2 O3 13.0(3) . .
C13 C1 C2 O3 -168.3(2) . .
C2 O3 C4 C5 108.2(2) . .
O3 C4 C5 C6 53.0(2) . .
O3 C4 C5 C14 -64.9(2) . .
O3 C4 C5 C18 174.23(16) . .
C8 O7 C6 C5 59.07(19) . .
C4 C5 C6 O7 -175.94(15) . .
C14 C5 C6 O7 -55.14(19) . .
C18 C5 C6 O7 65.1(2) . .
C6 O7 C8 O15 -56.51(19) . .
C6 O7 C8 C19 -171.54(15) . .
C6 O7 C8 C9 68.51(18) . .
C14 O15 C8 O7 54.21(19) . .
C14 O15 C8 C19 169.49(15) . .
C14 O15 C8 C9 -71.19(19) . .
C9 N16 C9 C10 0.2(4) 4_565 .
C9 N16 C9 C8 175.15(14) 4_565 .
O7 C8 C9 N16 38.8(2) . .
O15 C8 C9 N16 163.69(17) . .
C19 C8 C9 N16 -79.2(2) . .
O7 C8 C9 C10 -146.10(18) . .
O15 C8 C9 C10 -21.3(3) . .
C19 C8 C9 C10 95.9(2) . .
N16 C9 C10 C11 -0.5(3) . .
C8 C9 C10 C11 -175.2(2) . .
C9 C10 C11 C10 0.9(4) . 4_565
C13 C12 C13 C1 -1.0(6) 4_565 .
N17 C1 C13 C12 0.9(4) . .
C2 C1 C13 C12 -177.7(3) . .
C8 O15 C14 C5 -54.83(19) . .
C4 C5 C14 O15 174.05(14) . .
C6 C5 C14 O15 53.24(19) . .
C18 C5 C14 O15 -67.2(2) . .
